data_4024593
loop_
_publ_author_name
'Kang-sang Lee'
'Amir H. Hoveyda'

_publ_section_title
;
Monodentate Non-C2-symmetric Chiral N-Heterocyclic Carbene Complexes for
Enantioselective Synthesis. Cu-Catalyzed Conjugate Additions of Aryl- and
Alkenylsilylfluorides to Cyclic Enones
;
_journal_name_full 'Journal of Organic Chemistry'
_journal_page_first 4455
_journal_page_last 4462
_journal_paper_doi 10.1021/jo900589x
_journal_volume 74
_journal_year 2009
_chemical_absolute_configuration ad
_chemical_formula_sum 'C73 H65 Ag2 Cl5 N4'
_chemical_formula_weight 1391.28
_chemical_name_systematic
;

 ?

;
_space_group_IT_number 19
_symmetry_cell_setting orthorhombic
_symmetry_space_group_name_Hall 'P 2ac 2ab'
_symmetry_space_group_name_H-M 'P 21 21 21'
_atom_sites_solution_hydrogens geom
_atom_sites_solution_primary direct
_atom_sites_solution_secondary difmap
_audit_creation_method SHELXL-97
_cell_angle_alpha 90.00
_cell_angle_beta 90.00
_cell_angle_gamma 90.00
_cell_formula_units_Z 4
_cell_length_a 10.4876(12)
_cell_length_b 23.375(3)
_cell_length_c 26.449(3)
_cell_measurement_reflns_used 4345
_cell_measurement_temperature 193(2)
_cell_measurement_theta_max 20.61
_cell_measurement_theta_min 2.26
_cell_volume 6483.9(13)
_computing_cell_refinement 'Bruker SMART'
_computing_data_collection 'Bruker SMART'
_computing_data_reduction 'Bruker SAINT'
_computing_molecular_graphics 'Bruker SHELXTL'
_computing_publication_material 'Bruker SHELXTL'
_computing_structure_refinement 'SHELXL-97 (Sheldrick, 1997)'
_computing_structure_solution 'SHELXS-97 (Sheldrick, 1990)'
_diffrn_ambient_temperature 193(2)
_diffrn_measured_fraction_theta_full 1.000
_diffrn_measured_fraction_theta_max 1.000
_diffrn_measurement_device_type 'CCD area detector'
_diffrn_measurement_method 'phi and omega scans'
_diffrn_radiation_monochromator graphite
_diffrn_radiation_source 'normal-focus sealed tube'
_diffrn_radiation_type MoK\a
_diffrn_radiation_wavelength 0.71073
_diffrn_reflns_av_R_equivalents 0.0697
_diffrn_reflns_av_sigmaI/netI 0.0766
_diffrn_reflns_limit_h_max 12
_diffrn_reflns_limit_h_min -12
_diffrn_reflns_limit_k_max 24
_diffrn_reflns_limit_k_min -27
_diffrn_reflns_limit_l_max 31
_diffrn_reflns_limit_l_min -25
_diffrn_reflns_number 36973
_diffrn_reflns_theta_full 25.00
_diffrn_reflns_theta_max 25.00
_diffrn_reflns_theta_min 1.54
_exptl_absorpt_coefficient_mu 0.856
_exptl_absorpt_correction_T_max 0.9193
_exptl_absorpt_correction_T_min 0.8341
_exptl_absorpt_correction_type multi-scan
_exptl_absorpt_process_details SADABS
_exptl_crystal_colour colorless
_exptl_crystal_density_diffrn 1.425
_exptl_crystal_density_meas ?
_exptl_crystal_density_method 'not measured'
_exptl_crystal_description needle
_exptl_crystal_F_000 2840
_exptl_crystal_size_max 0.22
_exptl_crystal_size_mid 0.10
_exptl_crystal_size_min 0.10
_refine_diff_density_max 1.023
_refine_diff_density_min -0.469
_refine_diff_density_rms 0.079
_refine_ls_abs_structure_details 'Flack H D (1983), Acta Cryst. A39, 876-881'
_refine_ls_abs_structure_Flack 0.01(2)
_refine_ls_extinction_method none
_refine_ls_goodness_of_fit_ref 1.022
_refine_ls_hydrogen_treatment mixed
_refine_ls_matrix_type full
_refine_ls_number_parameters 766
_refine_ls_number_reflns 11423
_refine_ls_number_restraints 0
_refine_ls_restrained_S_all 1.022
_refine_ls_R_factor_all 0.0691
_refine_ls_R_factor_gt 0.0491
_refine_ls_shift/su_max 2.625
_refine_ls_shift/su_mean 0.008
_refine_ls_structure_factor_coef Fsqd
_refine_ls_weighting_details 'calc w=1/[\s^2^(Fo^2^)+(0.0372P)^2^+0.0000P] where P=(Fo^2^+2Fc^2^)/3'
_refine_ls_weighting_scheme calc
_refine_ls_wR_factor_gt 0.0871
_refine_ls_wR_factor_ref 0.0933
_reflns_number_gt 9176
_reflns_number_total 11423
_reflns_threshold_expression >2sigma(I)
_cod_data_source_file jo900589x_si_001.cif
_cod_data_source_block ksl09s
_cod_depositor_comments
;
The following automatic conversions were performed:
'_symmetry_cell_setting' value 'Orthorhombic' changed to 'orthorhombic'
according to '/home/saulius/struct/CIF-dictionaries/cif_core.dic'
dictionary named 'cif_core.dic' version 2.4.1 from 2010-06-29.

Automatic conversion script
Id: cif_fix_enum 1527 2010-12-29 10:47:43Z saulius 

The following automatic conversions were performed:

'_exptl_crystal_density_meas' value 'none' was changed to '?' - the
value is perceived as not measured.

Automatic conversion script
Id: cif_fix_values 3008 2015-01-20 13:52:24Z robertas 
;
_cod_original_sg_symbol_H-M P2(1)2(1)2(1)
_cod_database_code 4024593

loop_
_symmetry_equiv_pos_as_xyz
'x, y, z'
'-x+1/2, -y, z+1/2'
'-x, y+1/2, -z+1/2'
'x+1/2, -y+1/2, -z'

loop_
_atom_site_label
_atom_site_type_symbol
_atom_site_fract_x
_atom_site_fract_y
_atom_site_fract_z
_atom_site_U_iso_or_equiv
_atom_site_adp_type
_atom_site_occupancy
_atom_site_symmetry_multiplicity
_atom_site_calc_flag
_atom_site_refinement_flags
_atom_site_disorder_assembly
_atom_site_disorder_group
Ag1 Ag 0.24642(5) 0.421278(16) 0.806825(16) 0.03163(11) Uani 1 1 d . . .
Ag2 Ag 0.92686(4) 0.472210(17) 0.837245(17) 0.03086(11) Uani 1 1 d . . .
Cl5 Cl 0.18072(14) 0.51683(6) 0.79481(5) 0.0341(4) Uani 1 1 d . . .
Cl1 Cl 0.96249(15) 0.37923(6) 0.80801(7) 0.0483(4) Uani 1 1 d . . .
C20 C 0.7582(5) 0.5848(2) 0.75591(19) 0.0271(12) Uani 1 1 d . . .
N2 N 0.7758(4) 0.58272(17) 0.84820(15) 0.0217(10) Uani 1 1 d . . .
C33 C 0.2980(6) 0.3404(2) 0.9122(2) 0.0307(15) Uani 1 1 d . . .
C25 C 0.4236(6) 0.2513(2) 0.8050(2) 0.0324(13) Uani 1 1 d . . .
H25 H 0.3595 0.2233 0.7919 0.039 Uiso 1 1 calc R . .
N1 N 0.9234(4) 0.57908(18) 0.90534(15) 0.0257(10) Uani 1 1 d . . .
C23 C 0.5918(5) 0.5388(2) 0.8052(2) 0.0285(13) Uani 1 1 d . . .
C26 C 0.4011(6) 0.2583(2) 0.8628(2) 0.0272(14) Uani 1 1 d . . .
H26 H 0.4851 0.2583 0.8807 0.033 Uiso 1 1 calc R . .
C2 C 0.7643(6) 0.6402(2) 0.87277(19) 0.0267(13) Uani 1 1 d . . .
H2 H 0.7883 0.6702 0.8475 0.032 Uiso 1 1 calc R . .
C16 C 1.0727(6) 0.5237(2) 1.0222(2) 0.0410(15) Uani 1 1 d . . .
H16 H 1.0496 0.5137 1.0558 0.049 Uiso 1 1 calc R . .
N3 N 0.3897(4) 0.30903(19) 0.78520(17) 0.0272(11) Uani 1 1 d . . .
N4 N 0.3441(5) 0.31670(17) 0.86536(17) 0.0280(11) Uani 1 1 d . . .
C24 C 0.5783(6) 0.5412(2) 0.7138(2) 0.0323(14) Uani 1 1 d . . .
C14 C 1.2342(7) 0.5359(3) 0.9596(2) 0.0472(17) Uani 1 1 d . . .
H14 H 1.3207 0.5327 0.9494 0.057 Uiso 1 1 calc R . .
C18 C 0.8421(6) 0.5372(2) 1.0032(2) 0.0320(14) Uani 1 1 d . . .
C12 C 1.0165(6) 0.5565(2) 0.9392(2) 0.0275(14) Uani 1 1 d . . .
C3 C 0.8691(5) 0.5499(2) 0.8667(2) 0.0244(13) Uani 1 1 d . . .
C28 C 0.3180(7) 0.2131(2) 0.8846(2) 0.0363(16) Uani 1 1 d . . .
C17 C 0.9777(6) 0.5399(2) 0.9878(2) 0.0297(14) Uani 1 1 d . . .
C30 C 0.5545(6) 0.2291(2) 0.7920(2) 0.0291(14) Uani 1 1 d . . .
C1 C 0.8703(5) 0.6369(2) 0.9133(2) 0.0250(13) Uani 1 1 d . . .
H1 H 0.8312 0.6393 0.9477 0.030 Uiso 1 1 calc R . .
C31 C 0.5696(7) 0.1776(2) 0.7678(2) 0.0388(15) Uani 1 1 d . . .
H31 H 0.4962 0.1569 0.7573 0.047 Uiso 1 1 calc R . .
C4 C 0.9679(5) 0.6839(2) 0.9073(2) 0.0267(14) Uani 1 1 d . . .
C39 C 0.5207(6) 0.3327(2) 0.9493(2) 0.0323(15) Uani 1 1 d . . .
C34 C 0.3820(6) 0.3458(2) 0.9532(2) 0.0297(14) Uani 1 1 d . . .
C5 C 1.0393(5) 0.6886(2) 0.8636(2) 0.0323(15) Uani 1 1 d . . .
H5 H 1.0345 0.6593 0.8388 0.039 Uiso 1 1 calc R . .
C19 C 0.7057(5) 0.5684(2) 0.8024(2) 0.0242(12) Uani 1 1 d . . .
C22 C 0.5303(5) 0.5252(2) 0.7598(2) 0.0348(14) Uani 1 1 d . . .
H22 H 0.4528 0.5042 0.7610 0.042 Uiso 1 1 calc R . .
C21 C 0.6920(5) 0.5709(2) 0.7125(2) 0.0342(14) Uani 1 1 d . . .
H21 H 0.7256 0.5823 0.6807 0.041 Uiso 1 1 calc R . .
C7 C 1.1270(6) 0.7774(3) 0.8915(3) 0.0489(19) Uani 1 1 d . . .
H7 H 1.1793 0.8098 0.8856 0.059 Uiso 1 1 calc R . .
C6 C 1.1178(6) 0.7353(3) 0.8555(3) 0.0423(17) Uani 1 1 d . . .
H6 H 1.1653 0.7382 0.8250 0.051 Uiso 1 1 calc R . .
C13 C 1.1427(6) 0.5545(2) 0.9254(2) 0.0337(15) Uani 1 1 d . . .
H13 H 1.1675 0.5658 0.8923 0.040 Uiso 1 1 calc R . .
C37 C 0.1241(7) 0.3751(3) 0.9618(3) 0.0513(19) Uani 1 1 d . . .
H37 H 0.0373 0.3863 0.9644 0.062 Uiso 1 1 calc R . .
C32 C 0.3784(6) 0.3175(2) 0.7313(2) 0.0296(14) Uani 1 1 d . . .
C35 C 0.3316(7) 0.3643(3) 0.9992(2) 0.0418(17) Uani 1 1 d . . .
H35 H 0.3856 0.3669 1.0279 0.050 Uiso 1 1 calc R . .
C10 C 0.6308(6) 0.6528(2) 0.8917(2) 0.0285(14) Uani 1 1 d . . .
C41 C 0.5980(7) 0.3626(3) 0.9152(2) 0.0445(18) Uani 1 1 d . . .
H41 H 0.5621 0.3910 0.8937 0.053 Uiso 1 1 calc R . .
C29 C 0.1897(7) 0.2109(3) 0.8744(2) 0.0382(17) Uani 1 1 d . . .
H29 H 0.1520 0.2409 0.8553 0.046 Uiso 1 1 calc R . .
C38 C 0.1704(7) 0.3548(3) 0.9170(3) 0.0411(17) Uani 1 1 d . . .
H38 H 0.1147 0.3506 0.8889 0.049 Uiso 1 1 calc R . .
C11 C 0.5868(6) 0.6341(2) 0.9381(2) 0.0318(14) Uani 1 1 d . . .
H11 H 0.6418 0.6136 0.9601 0.038 Uiso 1 1 calc R . .
C27 C 0.3377(5) 0.3428(2) 0.8205(2) 0.0290(14) Uani 1 1 d . . .
C36 C 0.2036(7) 0.3792(3) 1.0036(3) 0.0507(19) Uani 1 1 d . . .
H36 H 0.1708 0.3922 1.0350 0.061 Uiso 1 1 calc R . .
C40 C 0.5774(7) 0.2909(3) 0.9802(2) 0.0424(16) Uani 1 1 d . . .
H40 H 0.5263 0.2707 1.0039 0.051 Uiso 1 1 calc R . .
C8 C 1.0610(7) 0.7727(3) 0.9359(3) 0.058(2) Uani 1 1 d . . .
H8 H 1.0704 0.8011 0.9614 0.070 Uiso 1 1 calc R . .
C9 C 0.9795(6) 0.7261(3) 0.9438(3) 0.0421(17) Uani 1 1 d . . .
H9 H 0.9321 0.7234 0.9743 0.050 Uiso 1 1 calc R . .
C15 C 1.1996(6) 0.5222(3) 1.0081(2) 0.0442(17) Uani 1 1 d . . .
H15 H 1.2629 0.5116 1.0320 0.053 Uiso 1 1 calc R . .
C46 C 0.7569(7) 0.5011(2) 0.9788(2) 0.0374(14) Uani 1 1 d . . .
H46 H 0.7849 0.4793 0.9506 0.045 Uiso 1 1 calc R . .
C47 C 0.6642(6) 0.2578(3) 0.8072(3) 0.0452(17) Uani 1 1 d . . .
H47 H 0.6563 0.2934 0.8242 0.054 Uiso 1 1 calc R . .
C53 C 0.2597(7) 0.3018(2) 0.6546(2) 0.0408(15) Uani 1 1 d . . .
H53 H 0.1844 0.2890 0.6381 0.049 Uiso 1 1 calc R . .
C42 C 0.8850(5) 0.6142(2) 0.7520(2) 0.0353(15) Uani 1 1 d . . .
H42A H 0.9034 0.6227 0.7165 0.053 Uiso 1 1 calc R . .
H42B H 0.9517 0.5892 0.7656 0.053 Uiso 1 1 calc R . .
H42C H 0.8827 0.6499 0.7714 0.053 Uiso 1 1 calc R . .
C44 C 0.5362(6) 0.5192(3) 0.8547(2) 0.0459(18) Uani 1 1 d . . .
H44A H 0.6039 0.5029 0.8758 0.069 Uiso 1 1 calc R . .
H44B H 0.4709 0.4901 0.8484 0.069 Uiso 1 1 calc R . .
H44C H 0.4977 0.5519 0.8722 0.069 Uiso 1 1 calc R . .
C51 C 0.2679(6) 0.2989(2) 0.7077(2) 0.0333(15) Uani 1 1 d . . .
C43 C 0.5068(6) 0.5271(3) 0.6655(2) 0.0541(18) Uani 1 1 d . . .
H43A H 0.5680 0.5170 0.6389 0.081 Uiso 1 1 calc R . .
H43B H 0.4571 0.5604 0.6547 0.081 Uiso 1 1 calc R . .
H43C H 0.4494 0.4947 0.6715 0.081 Uiso 1 1 calc R . .
C45 C 0.4628(6) 0.6453(3) 0.9523(3) 0.0414(17) Uani 1 1 d . . .
H45 H 0.4326 0.6316 0.9839 0.050 Uiso 1 1 calc R . .
C50 C 0.4778(6) 0.3425(2) 0.7037(3) 0.0420(17) Uani 1 1 d . . .
C52 C 0.1528(6) 0.2775(2) 0.7365(2) 0.0373(15) Uani 1 1 d . . .
H52A H 0.1770 0.2445 0.7571 0.056 Uiso 1 1 calc R . .
H52B H 0.0861 0.2662 0.7125 0.056 Uiso 1 1 calc R . .
H52C H 0.1205 0.3080 0.7584 0.056 Uiso 1 1 calc R . .
C48 C 0.7842(6) 0.2357(3) 0.7981(3) 0.0487(18) Uani 1 1 d . . .
H48 H 0.8585 0.2559 0.8084 0.058 Uiso 1 1 calc R . .
C49 C 0.6880(7) 0.1553(3) 0.7585(3) 0.053(2) Uani 1 1 d . . .
H49 H 0.6959 0.1198 0.7414 0.063 Uiso 1 1 calc R . .
C57 C 0.5913(7) 0.5280(3) 1.0359(2) 0.0515(17) Uani 1 1 d . . .
H57 H 0.5052 0.5250 1.0467 0.062 Uiso 1 1 calc R . .
C62 C 0.2979(9) 0.1235(3) 0.9280(3) 0.061(2) Uani 1 1 d . . .
H62 H 0.3361 0.0924 0.9456 0.073 Uiso 1 1 calc R . .
C55 C 0.6728(8) 0.5640(3) 1.0617(3) 0.056(2) Uani 1 1 d . . .
H55 H 0.6441 0.5854 1.0900 0.067 Uiso 1 1 calc R . .
C65 C 0.7937(7) 0.1836(3) 0.7736(3) 0.052(2) Uani 1 1 d . . .
H65 H 0.8754 0.1675 0.7674 0.062 Uiso 1 1 calc R . .
C61 C 0.3723(8) 0.1685(3) 0.9125(2) 0.0461(19) Uani 1 1 d . . .
H61 H 0.4605 0.1693 0.9206 0.055 Uiso 1 1 calc R . .
C54 C 0.7987(7) 0.5680(3) 1.0449(2) 0.0435(17) Uani 1 1 d . . .
H54 H 0.8563 0.5923 1.0624 0.052 Uiso 1 1 calc R . .
C63 C 0.1687(10) 0.1226(3) 0.9186(3) 0.069(3) Uani 1 1 d . . .
H63 H 0.1179 0.0920 0.9309 0.083 Uiso 1 1 calc R . .
C56 C 0.6309(6) 0.4965(3) 0.9951(2) 0.0426(17) Uani 1 1 d . . .
H56 H 0.5731 0.4718 0.9781 0.051 Uiso 1 1 calc R . .
C66 C 0.3586(8) 0.3228(3) 0.6264(3) 0.051(2) Uani 1 1 d . . .
C59 C 0.4261(7) 0.6937(3) 0.8756(3) 0.057(2) Uani 1 1 d . . .
H59 H 0.3709 0.7140 0.8534 0.069 Uiso 1 1 calc R . .
C60 C 0.5499(6) 0.6826(3) 0.8614(2) 0.0401(16) Uani 1 1 d . . .
H60 H 0.5795 0.6960 0.8296 0.048 Uiso 1 1 calc R . .
C64 C 0.1134(8) 0.1661(3) 0.8912(3) 0.054(2) Uani 1 1 d . . .
H64 H 0.0248 0.1656 0.8838 0.065 Uiso 1 1 calc R . .
C58 C 0.3826(6) 0.6756(3) 0.9217(3) 0.0476(19) Uani 1 1 d . . .
H58 H 0.2980 0.6839 0.9323 0.057 Uiso 1 1 calc R . .
C68 C 0.7781(7) 0.3087(3) 0.9430(3) 0.059(2) Uani 1 1 d . . .
H68 H 0.8666 0.3004 0.9404 0.071 Uiso 1 1 calc R . .
C67 C 0.7049(8) 0.2786(3) 0.9768(3) 0.060(2) Uani 1 1 d . . .
H67 H 0.7419 0.2498 0.9974 0.072 Uiso 1 1 calc R . .
C71 C 0.4641(7) 0.3438(3) 0.6518(3) 0.0479(19) Uani 1 1 d . . .
H71 H 0.5311 0.3601 0.6324 0.057 Uiso 1 1 calc R . .
C69 C 0.7261(7) 0.3507(3) 0.9129(3) 0.057(2) Uani 1 1 d . . .
H69 H 0.7793 0.3716 0.8904 0.069 Uiso 1 1 calc R . .
C70 C 0.5930(7) 0.3680(3) 0.7277(3) 0.056(2) Uani 1 1 d . . .
H70A H 0.6597 0.3388 0.7304 0.084 Uiso 1 1 calc R . .
H70B H 0.5711 0.3820 0.7615 0.084 Uiso 1 1 calc R . .
H70C H 0.6239 0.3998 0.7070 0.084 Uiso 1 1 calc R . .
C72 C 0.3497(10) 0.3230(3) 0.5691(3) 0.089(3) Uani 1 1 d . . .
H72A H 0.3205 0.2854 0.5573 0.133 Uiso 1 1 calc R . .
H72B H 0.4338 0.3312 0.5546 0.133 Uiso 1 1 calc R . .
H72C H 0.2889 0.3524 0.5583 0.133 Uiso 1 1 calc R . .
Cl10 Cl 0.1789(3) 0.43644(10) 0.65121(11) 0.1095(10) Uani 1 1 d . . .
Cl11 Cl 0.1441(3) 0.55440(10) 0.62967(10) 0.0995(9) Uani 1 1 d . . .
C100 C 0.1094(8) 0.4993(4) 0.6715(3) 0.077(3) Uani 1 1 d . . .
H100 H 0.147(7) 0.509(3) 0.705(3) 0.093 Uiso 1 1 calc . . .
Cl12 Cl -0.0546(2) 0.49075(12) 0.67892(9) 0.1026(9) Uani 1 1 d . . .

loop_
_atom_site_aniso_label
_atom_site_aniso_U_11
_atom_site_aniso_U_22
_atom_site_aniso_U_33
_atom_site_aniso_U_23
_atom_site_aniso_U_13
_atom_site_aniso_U_12
Ag1 0.0377(2) 0.02344(19) 0.0338(2) -0.0007(2) 0.0020(2) 0.0046(2)
Ag2 0.0336(2) 0.0264(2) 0.0326(2) -0.0029(2) -0.0014(2) 0.0034(2)
Cl5 0.0372(8) 0.0238(7) 0.0415(9) 0.0048(6) 0.0040(7) 0.0010(6)
Cl1 0.0474(10) 0.0336(8) 0.0638(11) -0.0139(9) 0.0027(9) 0.0034(7)
C20 0.024(3) 0.025(3) 0.032(3) 0.000(2) -0.006(3) 0.002(3)
N2 0.022(3) 0.019(2) 0.024(2) -0.0013(19) -0.0005(19) -0.0001(19)
C33 0.044(4) 0.018(3) 0.031(4) -0.003(3) 0.004(3) -0.003(3)
C25 0.039(3) 0.024(3) 0.034(3) 0.001(3) -0.002(4) -0.002(3)
N1 0.028(2) 0.024(2) 0.025(2) 0.004(2) -0.003(2) -0.001(2)
C23 0.024(3) 0.028(3) 0.033(3) 0.003(3) 0.003(3) 0.001(2)
C26 0.029(4) 0.018(3) 0.035(3) -0.004(2) -0.002(3) 0.004(2)
C2 0.032(3) 0.022(3) 0.027(3) 0.002(2) 0.001(3) -0.005(3)
C16 0.054(4) 0.037(3) 0.032(3) 0.014(3) -0.019(4) -0.009(4)
N3 0.027(3) 0.024(2) 0.031(3) -0.002(2) 0.002(2) 0.004(2)
N4 0.039(3) 0.017(2) 0.028(3) -0.005(2) -0.002(2) 0.005(2)
C24 0.037(4) 0.028(3) 0.032(3) 0.001(2) -0.007(3) 0.004(3)
C14 0.037(4) 0.050(4) 0.055(4) -0.002(3) -0.016(4) 0.005(4)
C18 0.046(4) 0.026(3) 0.024(3) 0.006(3) -0.003(3) 0.000(3)
C12 0.028(3) 0.021(3) 0.033(4) -0.002(3) -0.012(3) 0.001(2)
C3 0.023(3) 0.028(3) 0.022(3) 0.001(2) -0.003(3) -0.003(2)
C28 0.054(5) 0.028(3) 0.027(4) -0.006(3) 0.003(3) -0.003(3)
C17 0.037(4) 0.017(3) 0.035(4) -0.001(3) -0.008(3) 0.002(2)
C30 0.033(4) 0.021(3) 0.033(3) 0.000(2) 0.004(3) 0.005(3)
C1 0.029(3) 0.023(3) 0.023(3) -0.004(2) 0.001(3) 0.004(2)
C31 0.049(4) 0.028(3) 0.040(4) -0.005(3) 0.010(4) -0.001(3)
C4 0.022(3) 0.027(3) 0.031(3) -0.006(3) -0.005(3) 0.006(2)
C39 0.044(4) 0.025(3) 0.029(3) -0.009(3) 0.000(3) -0.005(3)
C34 0.040(4) 0.020(3) 0.030(3) 0.002(3) -0.001(3) 0.001(3)
C5 0.032(4) 0.027(3) 0.038(4) 0.001(3) -0.006(3) 0.000(3)
C19 0.025(3) 0.022(3) 0.026(3) 0.001(2) -0.005(3) 0.001(2)
C22 0.025(3) 0.031(3) 0.047(4) -0.004(3) -0.006(3) -0.006(3)
C21 0.032(3) 0.039(4) 0.031(3) 0.002(3) -0.002(3) 0.006(3)
C7 0.033(4) 0.026(4) 0.088(6) -0.009(4) 0.007(4) -0.003(3)
C6 0.024(3) 0.040(4) 0.063(5) 0.000(3) -0.002(3) -0.004(3)
C13 0.038(4) 0.026(3) 0.037(4) 0.003(3) -0.001(3) -0.005(3)
C37 0.046(5) 0.049(4) 0.059(5) -0.011(4) 0.007(4) 0.005(3)
C32 0.043(4) 0.018(3) 0.028(3) -0.002(3) 0.004(3) 0.003(3)
C35 0.059(5) 0.042(4) 0.024(4) -0.003(3) -0.002(3) 0.000(3)
C10 0.033(4) 0.018(3) 0.034(4) -0.004(3) 0.002(3) 0.003(2)
C41 0.051(5) 0.047(4) 0.035(4) -0.002(3) 0.001(4) -0.008(3)
C29 0.062(5) 0.029(4) 0.023(3) -0.006(3) 0.013(3) -0.009(3)
C38 0.044(4) 0.038(4) 0.042(4) -0.006(3) 0.003(3) 0.006(3)
C11 0.029(4) 0.036(3) 0.030(3) 0.003(3) 0.002(3) 0.004(3)
C27 0.016(3) 0.031(3) 0.039(4) -0.009(3) 0.003(3) -0.005(2)
C36 0.058(5) 0.045(4) 0.049(5) -0.003(4) 0.012(4) 0.015(3)
C40 0.044(4) 0.047(4) 0.036(4) -0.005(3) -0.007(4) -0.006(3)
C8 0.059(5) 0.033(4) 0.083(6) -0.033(4) -0.006(5) -0.008(4)
C9 0.040(4) 0.037(4) 0.049(4) -0.011(3) -0.002(3) 0.002(3)
C15 0.049(5) 0.039(4) 0.045(4) 0.006(3) -0.020(3) -0.001(3)
C46 0.048(4) 0.028(3) 0.036(3) 0.008(3) 0.000(4) -0.001(3)
C47 0.042(4) 0.035(3) 0.059(4) -0.011(4) 0.003(4) 0.006(3)
C53 0.069(5) 0.025(3) 0.028(3) -0.003(3) -0.006(4) 0.007(3)
C42 0.033(4) 0.039(4) 0.034(4) -0.002(3) 0.005(3) -0.010(3)
C44 0.048(4) 0.054(4) 0.036(4) 0.003(3) 0.000(3) -0.025(3)
C51 0.045(4) 0.024(3) 0.031(3) -0.001(2) 0.008(3) 0.009(3)
C43 0.056(4) 0.070(5) 0.035(4) -0.003(4) -0.011(4) -0.011(4)
C45 0.043(5) 0.041(4) 0.040(4) -0.007(3) 0.007(3) -0.011(3)
C50 0.055(5) 0.027(3) 0.044(4) 0.004(3) 0.016(4) 0.006(3)
C52 0.038(4) 0.034(4) 0.040(4) -0.006(3) -0.003(3) 0.001(3)
C48 0.027(4) 0.053(4) 0.066(5) 0.004(4) 0.004(3) 0.001(3)
C49 0.059(5) 0.037(4) 0.062(5) -0.009(4) 0.019(4) 0.015(4)
C57 0.049(4) 0.062(4) 0.044(4) 0.011(4) 0.017(4) -0.011(4)
C62 0.121(8) 0.021(4) 0.042(5) 0.006(3) 0.016(5) 0.008(4)
C55 0.078(6) 0.048(5) 0.041(4) 0.002(3) 0.024(4) -0.010(4)
C65 0.042(5) 0.050(5) 0.064(5) 0.006(4) 0.013(4) 0.021(4)
C61 0.081(6) 0.031(4) 0.026(4) 0.002(3) 0.003(4) 0.006(3)
C54 0.058(5) 0.047(4) 0.026(4) 0.002(3) 0.002(3) -0.011(3)
C63 0.121(8) 0.048(5) 0.039(5) -0.006(4) 0.031(5) -0.032(5)
C56 0.050(5) 0.037(4) 0.040(4) 0.012(3) -0.004(3) -0.008(3)
C66 0.086(6) 0.030(4) 0.037(4) 0.000(3) 0.012(4) 0.004(4)
C59 0.030(4) 0.066(5) 0.076(6) 0.012(4) -0.010(4) 0.007(4)
C60 0.031(4) 0.056(4) 0.034(4) 0.012(3) -0.001(3) 0.009(3)
C64 0.068(6) 0.060(5) 0.035(4) -0.010(4) 0.022(4) -0.027(4)
C58 0.028(4) 0.052(4) 0.063(5) -0.006(4) 0.004(4) 0.010(3)
C68 0.032(5) 0.071(5) 0.075(6) -0.025(5) -0.008(4) -0.002(4)
C67 0.066(6) 0.058(5) 0.056(5) -0.018(4) -0.019(5) 0.011(4)
C71 0.064(5) 0.035(4) 0.045(5) 0.008(3) 0.022(4) 0.005(3)
C69 0.049(5) 0.059(5) 0.064(5) -0.016(4) 0.006(4) -0.027(4)
C70 0.049(5) 0.042(4) 0.077(5) 0.005(4) 0.016(4) -0.012(4)
C72 0.164(10) 0.062(5) 0.040(5) 0.003(4) 0.027(6) -0.021(6)
Cl10 0.131(2) 0.0722(15) 0.125(2) -0.0057(15) 0.0181(19) 0.0540(15)
Cl11 0.127(2) 0.0745(15) 0.0973(18) -0.0070(14) -0.0337(17) 0.0303(14)
C100 0.086(7) 0.105(7) 0.041(5) -0.020(5) -0.015(5) 0.039(5)
Cl12 0.0850(17) 0.144(2) 0.0786(17) -0.0416(15) -0.0125(14) 0.0298(16)

loop_
_atom_type_symbol
_atom_type_description
_atom_type_scat_dispersion_real
_atom_type_scat_dispersion_imag
_atom_type_scat_source
C C 0.0033 0.0016 'International Tables Vol C Tables 4.2.6.8 and 6.1.1.4'
H H 0.0000 0.0000 'International Tables Vol C Tables 4.2.6.8 and 6.1.1.4'
N N 0.0061 0.0033 'International Tables Vol C Tables 4.2.6.8 and 6.1.1.4'
Cl Cl 0.1484 0.1585 'International Tables Vol C Tables 4.2.6.8 and 6.1.1.4'
Ag Ag -0.8971 1.1015 'International Tables Vol C Tables 4.2.6.8 and 6.1.1.4'

loop_
_geom_angle_atom_site_label_1
_geom_angle_atom_site_label_2
_geom_angle_atom_site_label_3
_geom_angle
_geom_angle_site_symmetry_1
_geom_angle_site_symmetry_3
_geom_angle_publ_flag
C27 Ag1 Cl5 169.48(15) . . ?
C3 Ag2 Cl1 171.41(16) . . ?
C21 C20 C19 117.9(5) . . ?
C21 C20 C42 119.7(5) . . ?
C19 C20 C42 122.3(5) . . ?
C3 N2 C19 122.8(4) . . ?
C3 N2 C2 114.5(4) . . ?
C19 N2 C2 121.8(4) . . ?
C38 C33 C34 121.0(6) . . ?
C38 C33 N4 119.7(6) . . ?
C34 C33 N4 119.3(5) . . ?
N3 C25 C30 116.7(5) . . ?
N3 C25 C26 102.3(4) . . ?
C30 C25 C26 113.5(5) . . ?
N3 C25 H25 108.0 . . ?
C30 C25 H25 108.0 . . ?
C26 C25 H25 108.0 . . ?
C3 N1 C12 125.1(4) . . ?
C3 N1 C1 114.2(4) . . ?
C12 N1 C1 120.5(4) . . ?
C19 C23 C22 117.8(5) . . ?
C19 C23 C44 122.2(5) . . ?
C22 C23 C44 120.0(5) . . ?
C28 C26 N4 113.4(5) . . ?
C28 C26 C25 113.3(5) . . ?
N4 C26 C25 101.7(4) . . ?
C28 C26 H26 109.4 . . ?
N4 C26 H26 109.4 . . ?
C25 C26 H26 109.4 . . ?
N2 C2 C10 113.1(4) . . ?
N2 C2 C1 101.4(4) . . ?
C10 C2 C1 116.5(4) . . ?
N2 C2 H2 108.5 . . ?
C10 C2 H2 108.5 . . ?
C1 C2 H2 108.5 . . ?
C15 C16 C17 120.9(6) . . ?
C15 C16 H16 119.5 . . ?
C17 C16 H16 119.5 . . ?
C27 N3 C32 125.1(5) . . ?
C27 N3 C25 112.7(5) . . ?
C32 N3 C25 119.4(4) . . ?
C27 N4 C33 124.9(4) . . ?
C27 N4 C26 113.4(4) . . ?
C33 N4 C26 121.7(4) . . ?
C22 C24 C21 118.6(5) . . ?
C22 C24 C43 120.6(5) . . ?
C21 C24 C43 120.9(5) . . ?
C15 C14 C13 120.0(7) . . ?
C15 C14 H14 120.0 . . ?
C13 C14 H14 120.0 . . ?
C46 C18 C54 118.2(6) . . ?
C46 C18 C17 121.0(5) . . ?
C54 C18 C17 120.7(6) . . ?
C13 C12 C17 120.9(5) . . ?
C13 C12 N1 120.4(6) . . ?
C17 C12 N1 118.6(5) . . ?
N2 C3 N1 107.2(4) . . ?
N2 C3 Ag2 125.5(4) . . ?
N1 C3 Ag2 127.1(4) . . ?
C29 C28 C61 118.4(6) . . ?
C29 C28 C26 121.6(6) . . ?
C61 C28 C26 119.8(7) . . ?
C16 C17 C12 117.7(6) . . ?
C16 C17 C18 119.5(5) . . ?
C12 C17 C18 122.8(5) . . ?
C31 C30 C47 117.6(6) . . ?
C31 C30 C25 120.9(5) . . ?
C47 C30 C25 121.4(5) . . ?
N1 C1 C4 113.3(5) . . ?
N1 C1 C2 102.6(4) . . ?
C4 C1 C2 112.2(4) . . ?
N1 C1 H1 109.5 . . ?
C4 C1 H1 109.5 . . ?
C2 C1 H1 109.5 . . ?
C49 C31 C30 121.5(6) . . ?
C49 C31 H31 119.3 . . ?
C30 C31 H31 119.3 . . ?
C5 C4 C9 118.6(6) . . ?
C5 C4 C1 120.9(5) . . ?
C9 C4 C1 120.3(5) . . ?
C41 C39 C40 118.5(6) . . ?
C41 C39 C34 120.6(6) . . ?
C40 C39 C34 120.9(6) . . ?
C35 C34 C33 117.6(6) . . ?
C35 C34 C39 119.7(6) . . ?
C33 C34 C39 122.7(6) . . ?
C4 C5 C6 121.0(6) . . ?
C4 C5 H5 119.5 . . ?
C6 C5 H5 119.5 . . ?
C23 C19 C20 121.6(5) . . ?
C23 C19 N2 120.5(5) . . ?
C20 C19 N2 117.9(4) . . ?
C24 C22 C23 122.1(5) . . ?
C24 C22 H22 118.9 . . ?
C23 C22 H22 118.9 . . ?
C24 C21 C20 122.0(6) . . ?
C24 C21 H21 119.0 . . ?
C20 C21 H21 119.0 . . ?
C8 C7 C6 120.3(6) . . ?
C8 C7 H7 119.9 . . ?
C6 C7 H7 119.9 . . ?
C7 C6 C5 119.9(6) . . ?
C7 C6 H6 120.1 . . ?
C5 C6 H6 120.1 . . ?
C12 C13 C14 120.2(6) . . ?
C12 C13 H13 119.9 . . ?
C14 C13 H13 119.9 . . ?
C38 C37 C36 120.1(7) . . ?
C38 C37 H37 119.9 . . ?
C36 C37 H37 119.9 . . ?
C51 C32 C50 121.3(6) . . ?
C51 C32 N3 118.0(5) . . ?
C50 C32 N3 120.7(6) . . ?
C36 C35 C34 121.1(7) . . ?
C36 C35 H35 119.5 . . ?
C34 C35 H35 119.5 . . ?
C60 C10 C11 118.5(6) . . ?
C60 C10 C2 118.8(5) . . ?
C11 C10 C2 122.7(5) . . ?
C69 C41 C39 119.5(7) . . ?
C69 C41 H41 120.3 . . ?
C39 C41 H41 120.3 . . ?
C28 C29 C64 121.9(7) . . ?
C28 C29 H29 119.1 . . ?
C64 C29 H29 119.1 . . ?
C37 C38 C33 120.4(7) . . ?
C37 C38 H38 119.8 . . ?
C33 C38 H38 119.8 . . ?
C45 C11 C10 119.8(6) . . ?
C45 C11 H11 120.1 . . ?
C10 C11 H11 120.1 . . ?
N4 C27 N3 109.3(5) . . ?
N4 C27 Ag1 125.1(4) . . ?
N3 C27 Ag1 125.5(4) . . ?
C37 C36 C35 119.7(7) . . ?
C37 C36 H36 120.1 . . ?
C35 C36 H36 120.1 . . ?
C67 C40 C39 121.3(7) . . ?
C67 C40 H40 119.4 . . ?
C39 C40 H40 119.4 . . ?
C7 C8 C9 119.9(6) . . ?
C7 C8 H8 120.1 . . ?
C9 C8 H8 120.1 . . ?
C4 C9 C8 120.2(6) . . ?
C4 C9 H9 119.9 . . ?
C8 C9 H9 119.9 . . ?
C14 C15 C16 120.2(6) . . ?
C14 C15 H15 119.9 . . ?
C16 C15 H15 119.9 . . ?
C18 C46 C56 120.8(6) . . ?
C18 C46 H46 119.6 . . ?
C56 C46 H46 119.6 . . ?
C48 C47 C30 121.6(6) . . ?
C48 C47 H47 119.2 . . ?
C30 C47 H47 119.2 . . ?
C66 C53 C51 120.9(7) . . ?
C66 C53 H53 119.5 . . ?
C51 C53 H53 119.5 . . ?
C20 C42 H42A 109.5 . . ?
C20 C42 H42B 109.5 . . ?
H42A C42 H42B 109.5 . . ?
C20 C42 H42C 109.5 . . ?
H42A C42 H42C 109.5 . . ?
H42B C42 H42C 109.5 . . ?
C23 C44 H44A 109.5 . . ?
C23 C44 H44B 109.5 . . ?
H44A C44 H44B 109.5 . . ?
C23 C44 H44C 109.5 . . ?
H44A C44 H44C 109.5 . . ?
H44B C44 H44C 109.5 . . ?
C32 C51 C53 119.0(6) . . ?
C32 C51 C52 123.1(5) . . ?
C53 C51 C52 117.9(6) . . ?
C24 C43 H43A 109.5 . . ?
C24 C43 H43B 109.5 . . ?
H43A C43 H43B 109.5 . . ?
C24 C43 H43C 109.5 . . ?
H43A C43 H43C 109.5 . . ?
H43B C43 H43C 109.5 . . ?
C58 C45 C11 121.3(6) . . ?
C58 C45 H45 119.4 . . ?
C11 C45 H45 119.4 . . ?
C71 C50 C32 116.7(7) . . ?
C71 C50 C70 120.0(6) . . ?
C32 C50 C70 123.3(6) . . ?
C51 C52 H52A 109.5 . . ?
C51 C52 H52B 109.5 . . ?
H52A C52 H52B 109.5 . . ?
C51 C52 H52C 109.5 . . ?
H52A C52 H52C 109.5 . . ?
H52B C52 H52C 109.5 . . ?
C47 C48 C65 118.4(6) . . ?
C47 C48 H48 120.8 . . ?
C65 C48 H48 120.8 . . ?
C65 C49 C31 120.3(6) . . ?
C65 C49 H49 119.8 . . ?
C31 C49 H49 119.8 . . ?
C56 C57 C55 121.9(7) . . ?
C56 C57 H57 119.0 . . ?
C55 C57 H57 119.0 . . ?
C61 C62 C63 121.1(7) . . ?
C61 C62 H62 119.5 . . ?
C63 C62 H62 119.5 . . ?
C57 C55 C54 118.0(7) . . ?
C57 C55 H55 121.0 . . ?
C54 C55 H55 121.0 . . ?
C49 C65 C48 120.7(6) . . ?
C49 C65 H65 119.7 . . ?
C48 C65 H65 119.7 . . ?
C62 C61 C28 119.9(8) . . ?
C62 C61 H61 120.1 . . ?
C28 C61 H61 120.1 . . ?
C18 C54 C55 121.7(6) . . ?
C18 C54 H54 119.1 . . ?
C55 C54 H54 119.1 . . ?
C62 C63 C64 119.9(7) . . ?
C62 C63 H63 120.1 . . ?
C64 C63 H63 120.1 . . ?
C57 C56 C46 119.3(6) . . ?
C57 C56 H56 120.4 . . ?
C46 C56 H56 120.4 . . ?
C53 C66 C71 117.9(6) . . ?
C53 C66 C72 119.9(7) . . ?
C71 C66 C72 122.3(7) . . ?
C58 C59 C60 119.9(7) . . ?
C58 C59 H59 120.1 . . ?
C60 C59 H59 120.1 . . ?
C10 C60 C59 121.7(6) . . ?
C10 C60 H60 119.1 . . ?
C59 C60 H60 119.1 . . ?
C63 C64 C29 118.8(8) . . ?
C63 C64 H64 120.6 . . ?
C29 C64 H64 120.6 . . ?
C45 C58 C59 118.8(6) . . ?
C45 C58 H58 120.6 . . ?
C59 C58 H58 120.6 . . ?
C67 C68 C69 121.3(7) . . ?
C67 C68 H68 119.3 . . ?
C69 C68 H68 119.3 . . ?
C40 C67 C68 118.9(7) . . ?
C40 C67 H67 120.6 . . ?
C68 C67 H67 120.6 . . ?
C50 C71 C66 124.0(7) . . ?
C50 C71 H71 118.0 . . ?
C66 C71 H71 118.0 . . ?
C41 C69 C68 120.5(7) . . ?
C41 C69 H69 119.7 . . ?
C68 C69 H69 119.7 . . ?
C50 C70 H70A 109.5 . . ?
C50 C70 H70B 109.5 . . ?
H70A C70 H70B 109.5 . . ?
C50 C70 H70C 109.5 . . ?
H70A C70 H70C 109.5 . . ?
H70B C70 H70C 109.5 . . ?
C66 C72 H72A 109.5 . . ?
C66 C72 H72B 109.5 . . ?
H72A C72 H72B 109.5 . . ?
C66 C72 H72C 109.5 . . ?
H72A C72 H72C 109.5 . . ?
H72B C72 H72C 109.5 . . ?
Cl10 C100 Cl11 110.1(5) . . ?
Cl10 C100 Cl12 110.7(5) . . ?
Cl11 C100 Cl12 111.3(5) . . ?
Cl10 C100 H100 107(4) . . ?
Cl11 C100 H100 122(4) . . ?
Cl12 C100 H100 94(4) . . ?

loop_
_geom_bond_atom_site_label_1
_geom_bond_atom_site_label_2
_geom_bond_distance
_geom_bond_site_symmetry_2
_geom_bond_publ_flag
Ag1 C27 2.101(6) . ?
Ag1 Cl5 2.3589(14) . ?
Ag2 C3 2.067(5) . ?
Ag2 Cl1 2.3368(15) . ?
C20 C21 1.381(7) . ?
C20 C19 1.402(7) . ?
C20 C42 1.501(7) . ?
N2 C3 1.336(6) . ?
N2 C19 1.456(6) . ?
N2 C2 1.498(6) . ?
C33 C38 1.386(9) . ?
C33 C34 1.403(8) . ?
C33 N4 1.442(7) . ?
C25 N3 1.491(7) . ?
C25 C30 1.507(8) . ?
C25 C26 1.556(8) . ?
C25 H25 1.0000 . ?
N1 C3 1.354(6) . ?
N1 C12 1.427(7) . ?
N1 C1 1.477(6) . ?
C23 C19 1.382(7) . ?
C23 C22 1.398(8) . ?
C23 C44 1.505(8) . ?
C26 C28 1.487(8) . ?
C26 N4 1.492(6) . ?
C26 H26 1.0000 . ?
C2 C10 1.515(8) . ?
C2 C1 1.546(8) . ?
C2 H2 1.0000 . ?
C16 C15 1.383(9) . ?
C16 C17 1.401(7) . ?
C16 H16 0.9500 . ?
N3 C27 1.339(6) . ?
N3 C32 1.445(7) . ?
N4 C27 1.335(7) . ?
C24 C22 1.368(8) . ?
C24 C21 1.381(8) . ?
C24 C43 1.519(8) . ?
C14 C15 1.370(9) . ?
C14 C13 1.388(8) . ?
C14 H14 0.9500 . ?
C18 C46 1.388(8) . ?
C18 C54 1.393(8) . ?
C18 C17 1.482(8) . ?
C12 C13 1.374(8) . ?
C12 C17 1.403(8) . ?
C28 C29 1.374(9) . ?
C28 C61 1.397(9) . ?
C30 C31 1.372(7) . ?
C30 C47 1.390(8) . ?
C1 C4 1.510(8) . ?
C1 H1 1.0000 . ?
C31 C49 1.370(9) . ?
C31 H31 0.9500 . ?
C4 C5 1.380(8) . ?
C4 C9 1.387(8) . ?
C39 C41 1.400(8) . ?
C39 C40 1.407(8) . ?
C39 C34 1.490(8) . ?
C34 C35 1.394(8) . ?
C5 C6 1.384(8) . ?
C5 H5 0.9500 . ?
C22 H22 0.9500 . ?
C21 H21 0.9500 . ?
C7 C8 1.368(10) . ?
C7 C6 1.374(9) . ?
C7 H7 0.9500 . ?
C6 H6 0.9500 . ?
C13 H13 0.9500 . ?
C37 C38 1.366(9) . ?
C37 C36 1.386(9) . ?
C37 H37 0.9500 . ?
C32 C51 1.386(8) . ?
C32 C50 1.400(8) . ?
C35 C36 1.392(9) . ?
C35 H35 0.9500 . ?
C10 C60 1.358(8) . ?
C10 C11 1.383(8) . ?
C41 C69 1.374(10) . ?
C41 H41 0.9500 . ?
C29 C64 1.390(9) . ?
C29 H29 0.9500 . ?
C38 H38 0.9500 . ?
C11 C45 1.378(8) . ?
C11 H11 0.9500 . ?
C36 H36 0.9500 . ?
C40 C67 1.370(9) . ?
C40 H40 0.9500 . ?
C8 C9 1.400(9) . ?
C8 H8 0.9500 . ?
C9 H9 0.9500 . ?
C15 H15 0.9500 . ?
C46 C56 1.394(9) . ?
C46 H46 0.9500 . ?
C47 C48 1.381(8) . ?
C47 H47 0.9500 . ?
C53 C66 1.370(10) . ?
C53 C51 1.409(8) . ?
C53 H53 0.9500 . ?
C42 H42A 0.9800 . ?
C42 H42B 0.9800 . ?
C42 H42C 0.9800 . ?
C44 H44A 0.9800 . ?
C44 H44B 0.9800 . ?
C44 H44C 0.9800 . ?
C51 C52 1.512(8) . ?
C43 H43A 0.9800 . ?
C43 H43B 0.9800 . ?
C43 H43C 0.9800 . ?
C45 C58 1.364(9) . ?
C45 H45 0.9500 . ?
C50 C71 1.380(9) . ?
C50 C70 1.489(9) . ?
C52 H52A 0.9800 . ?
C52 H52B 0.9800 . ?
C52 H52C 0.9800 . ?
C48 C65 1.384(9) . ?
C48 H48 0.9500 . ?
C49 C65 1.351(9) . ?
C49 H49 0.9500 . ?
C57 C56 1.371(9) . ?
C57 C55 1.380(10) . ?
C57 H57 0.9500 . ?
C62 C61 1.373(10) . ?
C62 C63 1.377(11) . ?
C62 H62 0.9500 . ?
C55 C54 1.396(9) . ?
C55 H55 0.9500 . ?
C65 H65 0.9500 . ?
C61 H61 0.9500 . ?
C54 H54 0.9500 . ?
C63 C64 1.378(11) . ?
C63 H63 0.9500 . ?
C56 H56 0.9500 . ?
C66 C71 1.385(10) . ?
C66 C72 1.518(10) . ?
C59 C58 1.371(9) . ?
C59 C60 1.377(9) . ?
C59 H59 0.9500 . ?
C60 H60 0.9500 . ?
C64 H64 0.9500 . ?
C58 H58 0.9500 . ?
C68 C67 1.371(10) . ?
C68 C69 1.377(10) . ?
C68 H68 0.9500 . ?
C67 H67 0.9500 . ?
C71 H71 0.9500 . ?
C69 H69 0.9500 . ?
C70 H70A 0.9800 . ?
C70 H70B 0.9800 . ?
C70 H70C 0.9800 . ?
C72 H72A 0.9800 . ?
C72 H72B 0.9800 . ?
C72 H72C 0.9800 . ?
Cl10 C100 1.726(8) . ?
Cl11 C100 1.737(9) . ?
C100 Cl12 1.742(9) . ?
C100 H100 1.04(8) . ?

loop_
_geom_torsion_atom_site_label_1
_geom_torsion_atom_site_label_2
_geom_torsion_atom_site_label_3
_geom_torsion_atom_site_label_4
_geom_torsion
_geom_torsion_site_symmetry_1
_geom_torsion_site_symmetry_2
_geom_torsion_site_symmetry_3
_geom_torsion_site_symmetry_4
_geom_torsion_publ_flag
N3 C25 C26 C28 128.3(5) . . . . ?
C30 C25 C26 C28 -105.1(6) . . . . ?
N3 C25 C26 N4 6.2(6) . . . . ?
C30 C25 C26 N4 132.8(4) . . . . ?
C3 N2 C2 C10 -127.1(5) . . . . ?
C19 N2 C2 C10 63.1(6) . . . . ?
C3 N2 C2 C1 -1.6(6) . . . . ?
C19 N2 C2 C1 -171.5(4) . . . . ?
C30 C25 N3 C27 -132.7(5) . . . . ?
C26 C25 N3 C27 -8.2(6) . . . . ?
C30 C25 N3 C32 65.4(7) . . . . ?
C26 C25 N3 C32 -170.1(5) . . . . ?
C38 C33 N4 C27 59.5(8) . . . . ?
C34 C33 N4 C27 -123.8(6) . . . . ?
C38 C33 N4 C26 -118.6(6) . . . . ?
C34 C33 N4 C26 58.1(7) . . . . ?
C28 C26 N4 C27 -125.0(6) . . . . ?
C25 C26 N4 C27 -3.0(6) . . . . ?
C28 C26 N4 C33 53.3(7) . . . . ?
C25 C26 N4 C33 175.3(5) . . . . ?
C3 N1 C12 C13 81.6(7) . . . . ?
C1 N1 C12 C13 -103.6(6) . . . . ?
C3 N1 C12 C17 -102.5(6) . . . . ?
C1 N1 C12 C17 72.3(7) . . . . ?
C19 N2 C3 N1 172.6(4) . . . . ?
C2 N2 C3 N1 2.9(6) . . . . ?
C19 N2 C3 Ag2 -2.9(7) . . . . ?
C2 N2 C3 Ag2 -172.7(4) . . . . ?
C12 N1 C3 N2 172.1(5) . . . . ?
C1 N1 C3 N2 -3.0(6) . . . . ?
C12 N1 C3 Ag2 -12.4(8) . . . . ?
C1 N1 C3 Ag2 172.5(4) . . . . ?
Cl1 Ag2 C3 N2 -68.5(12) . . . . ?
Cl1 Ag2 C3 N1 116.8(10) . . . . ?
N4 C26 C28 C29 44.4(8) . . . . ?
C25 C26 C28 C29 -70.9(7) . . . . ?
N4 C26 C28 C61 -141.7(5) . . . . ?
C25 C26 C28 C61 103.1(6) . . . . ?
C15 C16 C17 C12 -2.4(8) . . . . ?
C15 C16 C17 C18 175.8(6) . . . . ?
C13 C12 C17 C16 2.8(8) . . . . ?
N1 C12 C17 C16 -173.1(5) . . . . ?
C13 C12 C17 C18 -175.4(5) . . . . ?
N1 C12 C17 C18 8.7(8) . . . . ?
C46 C18 C17 C16 -117.4(6) . . . . ?
C54 C18 C17 C16 58.2(8) . . . . ?
C46 C18 C17 C12 60.8(8) . . . . ?
C54 C18 C17 C12 -123.7(6) . . . . ?
N3 C25 C30 C31 -123.9(6) . . . . ?
C26 C25 C30 C31 117.5(6) . . . . ?
N3 C25 C30 C47 60.8(8) . . . . ?
C26 C25 C30 C47 -57.8(7) . . . . ?
C3 N1 C1 C4 -119.3(5) . . . . ?
C12 N1 C1 C4 65.4(6) . . . . ?
C3 N1 C1 C2 1.9(6) . . . . ?
C12 N1 C1 C2 -173.4(5) . . . . ?
N2 C2 C1 N1 -0.2(5) . . . . ?
C10 C2 C1 N1 123.0(5) . . . . ?
N2 C2 C1 C4 121.8(4) . . . . ?
C10 C2 C1 C4 -115.1(5) . . . . ?
C47 C30 C31 C49 -0.6(9) . . . . ?
C25 C30 C31 C49 -176.0(6) . . . . ?
N1 C1 C4 C5 54.8(7) . . . . ?
C2 C1 C4 C5 -60.8(7) . . . . ?
N1 C1 C4 C9 -130.7(5) . . . . ?
C2 C1 C4 C9 113.6(6) . . . . ?
C38 C33 C34 C35 2.0(8) . . . . ?
N4 C33 C34 C35 -174.7(5) . . . . ?
C38 C33 C34 C39 -177.8(5) . . . . ?
N4 C33 C34 C39 5.5(8) . . . . ?
C41 C39 C34 C35 -119.9(7) . . . . ?
C40 C39 C34 C35 59.0(8) . . . . ?
C41 C39 C34 C33 59.8(8) . . . . ?
C40 C39 C34 C33 -121.3(6) . . . . ?
C9 C4 C5 C6 -2.2(9) . . . . ?
C1 C4 C5 C6 172.3(5) . . . . ?
C22 C23 C19 C20 0.4(7) . . . . ?
C44 C23 C19 C20 178.0(5) . . . . ?
C22 C23 C19 N2 -178.7(4) . . . . ?
C44 C23 C19 N2 -1.1(8) . . . . ?
C21 C20 C19 C23 0.6(7) . . . . ?
C42 C20 C19 C23 -176.7(5) . . . . ?
C21 C20 C19 N2 179.7(5) . . . . ?
C42 C20 C19 N2 2.4(7) . . . . ?
C3 N2 C19 C23 94.0(6) . . . . ?
C2 N2 C19 C23 -97.0(6) . . . . ?
C3 N2 C19 C20 -85.1(6) . . . . ?
C2 N2 C19 C20 83.9(6) . . . . ?
C21 C24 C22 C23 1.0(8) . . . . ?
C43 C24 C22 C23 -178.3(6) . . . . ?
C19 C23 C22 C24 -1.2(8) . . . . ?
C44 C23 C22 C24 -178.9(6) . . . . ?
C22 C24 C21 C20 0.2(8) . . . . ?
C43 C24 C21 C20 179.4(5) . . . . ?
C19 C20 C21 C24 -0.9(8) . . . . ?
C42 C20 C21 C24 176.5(5) . . . . ?
C8 C7 C6 C5 1.5(10) . . . . ?
C4 C5 C6 C7 1.0(9) . . . . ?
C17 C12 C13 C14 -0.1(9) . . . . ?
N1 C12 C13 C14 175.8(5) . . . . ?
C15 C14 C13 C12 -3.2(9) . . . . ?
C27 N3 C32 C51 -81.2(7) . . . . ?
C25 N3 C32 C51 78.3(6) . . . . ?
C27 N3 C32 C50 100.4(7) . . . . ?
C25 N3 C32 C50 -100.2(6) . . . . ?
C33 C34 C35 C36 -2.5(9) . . . . ?
C39 C34 C35 C36 177.2(6) . . . . ?
N2 C2 C10 C60 -94.7(6) . . . . ?
C1 C2 C10 C60 148.5(5) . . . . ?
N2 C2 C10 C11 83.8(7) . . . . ?
C1 C2 C10 C11 -33.0(7) . . . . ?
C40 C39 C41 C69 -0.3(9) . . . . ?
C34 C39 C41 C69 178.6(6) . . . . ?
C61 C28 C29 C64 0.5(9) . . . . ?
C26 C28 C29 C64 174.5(5) . . . . ?
C36 C37 C38 C33 -2.5(10) . . . . ?
C34 C33 C38 C37 0.5(9) . . . . ?
N4 C33 C38 C37 177.2(5) . . . . ?
C60 C10 C11 C45 0.8(9) . . . . ?
C2 C10 C11 C45 -177.7(5) . . . . ?
C33 N4 C27 N3 179.7(5) . . . . ?
C26 N4 C27 N3 -2.1(7) . . . . ?
C33 N4 C27 Ag1 -5.2(8) . . . . ?
C26 N4 C27 Ag1 173.1(4) . . . . ?
C32 N3 C27 N4 167.4(5) . . . . ?
C25 N3 C27 N4 6.7(6) . . . . ?
C32 N3 C27 Ag1 -7.8(8) . . . . ?
C25 N3 C27 Ag1 -168.4(4) . . . . ?
Cl5 Ag1 C27 N4 90.7(10) . . . . ?
Cl5 Ag1 C27 N3 -94.9(9) . . . . ?
C38 C37 C36 C35 2.0(11) . . . . ?
C34 C35 C36 C37 0.6(10) . . . . ?
C41 C39 C40 C67 -1.0(9) . . . . ?
C34 C39 C40 C67 -180.0(6) . . . . ?
C6 C7 C8 C9 -2.8(11) . . . . ?
C5 C4 C9 C8 0.9(9) . . . . ?
C1 C4 C9 C8 -173.7(6) . . . . ?
C7 C8 C9 C4 1.6(11) . . . . ?
C13 C14 C15 C16 3.6(10) . . . . ?
C17 C16 C15 C14 -0.7(10) . . . . ?
C54 C18 C46 C56 1.0(8) . . . . ?
C17 C18 C46 C56 176.6(5) . . . . ?
C31 C30 C47 C48 0.5(10) . . . . ?
C25 C30 C47 C48 175.9(6) . . . . ?
C50 C32 C51 C53 4.4(8) . . . . ?
N3 C32 C51 C53 -174.1(5) . . . . ?
C50 C32 C51 C52 -173.2(5) . . . . ?
N3 C32 C51 C52 8.3(8) . . . . ?
C66 C53 C51 C32 -0.3(8) . . . . ?
C66 C53 C51 C52 177.5(5) . . . . ?
C10 C11 C45 C58 -1.3(9) . . . . ?
C51 C32 C50 C71 -4.6(8) . . . . ?
N3 C32 C50 C71 173.8(5) . . . . ?
C51 C32 C50 C70 174.3(6) . . . . ?
N3 C32 C50 C70 -7.3(9) . . . . ?
C30 C47 C48 C65 -0.6(11) . . . . ?
C30 C31 C49 C65 0.8(11) . . . . ?
C56 C57 C55 C54 0.3(10) . . . . ?
C31 C49 C65 C48 -0.9(11) . . . . ?
C47 C48 C65 C49 0.8(11) . . . . ?
C63 C62 C61 C28 -2.9(11) . . . . ?
C29 C28 C61 C62 1.1(9) . . . . ?
C26 C28 C61 C62 -173.0(6) . . . . ?
C46 C18 C54 C55 -1.1(9) . . . . ?
C17 C18 C54 C55 -176.8(6) . . . . ?
C57 C55 C54 C18 0.5(10) . . . . ?
C61 C62 C63 C64 2.9(12) . . . . ?
C55 C57 C56 C46 -0.5(10) . . . . ?
C18 C46 C56 C57 -0.2(9) . . . . ?
C51 C53 C66 C71 -3.3(9) . . . . ?
C51 C53 C66 C72 177.3(6) . . . . ?
C11 C10 C60 C59 -0.7(9) . . . . ?
C2 C10 C60 C59 177.8(6) . . . . ?
C58 C59 C60 C10 1.2(11) . . . . ?
C62 C63 C64 C29 -1.3(11) . . . . ?
C28 C29 C64 C63 -0.4(10) . . . . ?
C11 C45 C58 C59 1.7(10) . . . . ?
C60 C59 C58 C45 -1.7(10) . . . . ?
C39 C40 C67 C68 1.1(10) . . . . ?
C69 C68 C67 C40 0.2(10) . . . . ?
C32 C50 C71 C66 0.9(9) . . . . ?
C70 C50 C71 C66 -178.0(6) . . . . ?
C53 C66 C71 C50 3.0(10) . . . . ?
C72 C66 C71 C50 -177.6(7) . . . . ?
C39 C41 C69 C68 1.5(10) . . . . ?
C67 C68 C69 C41 -1.5(11) . . . . ?

loop_
_cod_related_entry_id
_cod_related_entry_database
_cod_related_entry_code
1 ChemSpider 30658966
